data_2216163
loop_
_publ_author_name
'K. Chinnakali'
'D. Sudha'
'M. Jayagopi'
'R. Raghunathan'
'Hoong-Kun Fun'

_publ_section_title
4,4,7,7-Tetramethyl-2-tosyl-2,3,3a,4,6,7,8,9-octahydro-1<i>H</i>-pyrrolo[3,4-<i>c</i>]pyrano[6,5-<i>b</i>]cyclohexan-9-one
_journal_coeditor_code WN2210
_journal_issue 11
_journal_name_full 'Acta Crystallographica Section E'
_journal_page_first o4436
_journal_page_last o4437
_journal_paper_doi 10.1107/S1600536807052221
_journal_volume 63
_journal_year 2007
_chemical_formula_iupac 'C22 H29 N O4 S'
_chemical_formula_moiety 'C22 H29 N O4 S'
_chemical_formula_sum 'C22 H29 N O4 S'
_chemical_formula_weight 403.53
_chemical_name_systematic
;
4,4,7,7-Tetramethyl-2-tosyl-2,3,3a,4,6,7,8,9-octahydro-1H-
pyrrolo[3,4-c]pyrano[6,5-b]cyclohexan-9-one
;
_space_group_IT_number 2
_symmetry_cell_setting triclinic
_symmetry_space_group_name_Hall '-P 1'
_symmetry_space_group_name_H-M 'P -1'
_atom_sites_solution_hydrogens geom
_atom_sites_solution_primary direct
_atom_sites_solution_secondary difmap
_audit_creation_method SHELXL-97
_cell_angle_alpha 64.059(2)
_cell_angle_beta 69.821(2)
_cell_angle_gamma 71.636(3)
_cell_formula_units_Z 6
_cell_length_a 14.5021(7)
_cell_length_b 15.0787(7)
_cell_length_c 16.9696(8)
_cell_measurement_reflns_used 6958
_cell_measurement_temperature 100.00(10)
_cell_measurement_theta_max 31.47
_cell_measurement_theta_min 2.63
_cell_volume 3072.3(3)
_computing_cell_refinement 'APEX2 (Bruker, 2005)'
_computing_data_collection 'APEX2 (Bruker, 2005)'
_computing_data_reduction 'SAINT (Bruker, 2005)'
_computing_molecular_graphics 'SHELXTL (Sheldrick, 1998)'
_computing_publication_material
;
SHELXTL (Sheldrick, 1998) and PLATON (Spek, 2003)
;
_computing_structure_refinement 'SHELXTL (Sheldrick, 1998)'
_computing_structure_solution 'SHELXTL (Sheldrick, 1998)'
_diffrn_ambient_temperature 100.00(10)
_diffrn_detector_area_resol_mean 8.33
_diffrn_measured_fraction_theta_full 0.990
_diffrn_measured_fraction_theta_max 0.990
_diffrn_measurement_device_type
;
Bruker SMART APEX2 CCD area-detector
;
_diffrn_measurement_method \w
_diffrn_radiation_monochromator graphite
_diffrn_radiation_source 'fine-focus sealed tube'
_diffrn_radiation_type MoK\a
_diffrn_radiation_wavelength 0.71073
_diffrn_reflns_av_R_equivalents 0.0423
_diffrn_reflns_av_sigmaI/netI 0.0481
_diffrn_reflns_limit_h_max 21
_diffrn_reflns_limit_h_min -21
_diffrn_reflns_limit_k_max 22
_diffrn_reflns_limit_k_min -22
_diffrn_reflns_limit_l_max 24
_diffrn_reflns_limit_l_min -24
_diffrn_reflns_number 64276
_diffrn_reflns_theta_full 31.52
_diffrn_reflns_theta_max 31.52
_diffrn_reflns_theta_min 1.38
_diffrn_standards_number 0
_exptl_absorpt_coefficient_mu 0.186
_exptl_absorpt_correction_T_max 0.9634
_exptl_absorpt_correction_T_min 0.8940
_exptl_absorpt_correction_type multi-scan
_exptl_absorpt_process_details '(SADABS; Bruker, 2005)'
_exptl_crystal_colour colourless
_exptl_crystal_density_diffrn 1.309
_exptl_crystal_density_method 'not measured'
_exptl_crystal_description Block
_exptl_crystal_F_000 1296
_exptl_crystal_size_max 0.54
_exptl_crystal_size_mid 0.39
_exptl_crystal_size_min 0.20
_refine_diff_density_max 0.443
_refine_diff_density_min -0.510
_refine_ls_extinction_method none
_refine_ls_goodness_of_fit_ref 1.059
_refine_ls_hydrogen_treatment constr
_refine_ls_matrix_type full
_refine_ls_number_parameters 760
_refine_ls_number_reflns 20257
_refine_ls_number_restraints 0
_refine_ls_restrained_S_all 1.059
_refine_ls_R_factor_all 0.0662
_refine_ls_R_factor_gt 0.0462
_refine_ls_shift/su_max 0.001
_refine_ls_shift/su_mean 0.000
_refine_ls_structure_factor_coef Fsqd
_refine_ls_weighting_details 'calc w=1/[\s^2^(Fo^2^)+(0.0615P)^2^+0.432P] where P=(Fo^2^+2Fc^2^)/3'
_refine_ls_weighting_scheme calc
_refine_ls_wR_factor_gt 0.1166
_refine_ls_wR_factor_ref 0.1281
_reflns_number_gt 15293
_reflns_number_total 20257
_reflns_threshold_expression I>2\s(I)
_cod_data_source_file wn2210.cif
_cod_data_source_block I
_cod_depositor_comments
;
The following automatic conversions were performed:
'_symmetry_cell_setting' value 'Triclinic' changed to 'triclinic'
according to '/home/saulius/struct/CIF-dictionaries/cif_core.dic'
dictionary named 'cif_core.dic' version 2.4.1 from 2010-06-29.

Automatic conversion script
Id: cif_fix_enum 1527 2010-12-29 10:47:43Z saulius 

The following automatic conversions were performed:

'_symmetry_cell_setting' value 'Triclinic' changed to 'triclinic'
according to /home/saulius/struct/CIF-dictionaries/cif_core.dic
dictionary named 'cif_core.dic' version 2.4.1 from 2010-06-29.

Automatic conversion script
Id: cif_fix_values 1715 2011-07-08 13:25:40Z adriana 
;
_cod_database_code 2216163
_cod_database_fobs_code 2216163

loop_
_symmetry_equiv_pos_as_xyz
'x, y, z'
'-x, -y, -z'

loop_
_atom_site_type_symbol
_atom_site_label
_atom_site_fract_x
_atom_site_fract_y
_atom_site_fract_z
_atom_site_U_iso_or_equiv
_atom_site_adp_type
_atom_site_calc_flag
_atom_site_refinement_flags
_atom_site_occupancy
S S1A 0.25730(2) 0.00053(2) 0.23582(2) 0.01537(7) Uani d . 1
O O1A 0.28101(7) -0.04754(7) 0.32238(7) 0.0219(2) Uani d . 1
O O2A 0.33129(7) 0.04251(7) 0.15602(7) 0.0210(2) Uani d . 1
O O3A -0.14661(7) 0.12129(7) 0.33197(6) 0.01629(18) Uani d . 1
O O4A 0.01788(7) 0.21417(7) 0.02177(6) 0.01954(19) Uani d . 1
N N1A 0.16405(8) 0.09352(8) 0.24168(7) 0.0147(2) Uani d . 1
C C1A 0.07741(9) 0.07873(9) 0.32023(8) 0.0156(2) Uani d . 1
H H1A 0.0958 0.0639 0.3752 0.019 Uiso calc R 1
H H1B 0.0470 0.0254 0.3286 0.019 Uiso calc R 1
C C2A 0.00837(9) 0.18133(9) 0.29219(8) 0.0140(2) Uani d . 1
H H2A 0.0351 0.2296 0.2982 0.017 Uiso calc R 1
C C3A 0.02031(9) 0.20865(9) 0.19085(8) 0.0136(2) Uani d . 1
H H3A 0.0098 0.2819 0.1597 0.016 Uiso calc R 1
C C4A 0.13049(9) 0.16124(9) 0.15738(8) 0.0161(2) Uani d . 1
H H4A 0.1349 0.1235 0.1219 0.019 Uiso calc R 1
H H4B 0.1708 0.2126 0.1210 0.019 Uiso calc R 1
C C5A -0.10039(9) 0.18450(9) 0.34712(8) 0.0151(2) Uani d . 1
C C6A -0.12884(9) 0.12720(9) 0.24667(8) 0.0140(2) Uani d . 1
C C7A -0.05380(9) 0.16780(9) 0.17777(8) 0.0139(2) Uani d . 1
C C8A 0.21535(9) -0.08592(9) 0.21879(8) 0.0151(2) Uani d . 1
C C9A 0.23804(9) -0.08690(10) 0.13255(9) 0.0169(2) Uani d . 1
H H9A 0.2754 -0.0423 0.0838 0.020 Uiso calc R 1
C C10A 0.20415(10) -0.15542(10) 0.12004(9) 0.0182(2) Uani d . 1
H H10A 0.2205 -0.1573 0.0627 0.022 Uiso calc R 1
C C11A 0.14599(9) -0.22137(9) 0.19239(9) 0.0176(2) Uani d . 1
C C12A 0.12421(10) -0.21869(10) 0.27782(9) 0.0195(3) Uani d . 1
H H12A 0.0856 -0.2623 0.3264 0.023 Uiso calc R 1
C C13A 0.15886(10) -0.15229(9) 0.29224(9) 0.0180(2) Uani d . 1
H H13A 0.1446 -0.1521 0.3500 0.022 Uiso calc R 1
C C14A 0.10751(11) -0.29328(10) 0.17736(10) 0.0237(3) Uani d . 1
H H14A 0.0789 -0.3401 0.2346 0.036 Uiso calc R 1
H H14B 0.1618 -0.3292 0.1443 0.036 Uiso calc R 1
H H14C 0.0573 -0.2563 0.1436 0.036 Uiso calc R 1
C C15A -0.10928(10) 0.13859(10) 0.44833(9) 0.0196(3) Uani d . 1
H H15A -0.1787 0.1423 0.4798 0.029 Uiso calc R 1
H H15B -0.0793 0.1749 0.4642 0.029 Uiso calc R 1
H H15C -0.0754 0.0695 0.4649 0.029 Uiso calc R 1
C C16A -0.16078(10) 0.29122(10) 0.31870(9) 0.0203(3) Uani d . 1
H H16A -0.2288 0.2916 0.3539 0.030 Uiso calc R 1
H H16B -0.1596 0.3155 0.2558 0.030 Uiso calc R 1
H H16C -0.1322 0.3339 0.3284 0.030 Uiso calc R 1
C C17A -0.20253(9) 0.08353(10) 0.23786(8) 0.0170(2) Uani d . 1
H H17A -0.2640 0.1332 0.2319 0.020 Uiso calc R 1
H H17B -0.2181 0.0260 0.2927 0.020 Uiso calc R 1
C C18A -0.16466(9) 0.05037(10) 0.15700(8) 0.0162(2) Uani d . 1
C C19A -0.12275(10) 0.13658(10) 0.07437(8) 0.0174(2) Uani d . 1
H H19A -0.0921 0.1141 0.0239 0.021 Uiso calc R 1
H H19B -0.1779 0.1920 0.0585 0.021 Uiso calc R 1
C C20A -0.04644(9) 0.17479(9) 0.08724(8) 0.0150(2) Uani d . 1
C C21A -0.08307(10) -0.04498(10) 0.17470(10) 0.0224(3) Uani d . 1
H H21A -0.0600 -0.0649 0.1235 0.034 Uiso calc R 1
H H21B -0.1101 -0.0980 0.2274 0.034 Uiso calc R 1
H H21C -0.0281 -0.0317 0.1843 0.034 Uiso calc R 1
C C22A -0.25169(10) 0.02860(11) 0.14144(9) 0.0219(3) Uani d . 1
H H22A -0.3030 0.0881 0.1303 0.033 Uiso calc R 1
H H22B -0.2785 -0.0246 0.1940 0.033 Uiso calc R 1
H H22C -0.2282 0.0087 0.0902 0.033 Uiso calc R 1
S S1B 0.58153(2) 0.36735(2) 0.91676(2) 0.01783(7) Uani d . 1
O O1B 0.60377(7) 0.31500(7) 1.00416(7) 0.0230(2) Uani d . 1
O O2B 0.65469(7) 0.41543(8) 0.83988(7) 0.0246(2) Uani d . 1
O O3B 0.20929(7) 0.39100(7) 1.00821(6) 0.01585(18) Uani d . 1
O O4B 0.36565(7) 0.53637(7) 0.69990(6) 0.0212(2) Uani d . 1
N N1B 0.48350(8) 0.45447(8) 0.92689(7) 0.0166(2) Uani d . 1
C C1B 0.39849(9) 0.42918(10) 1.00667(8) 0.0169(2) Uani d . 1
H H1C 0.4102 0.4313 1.0587 0.020 Uiso calc R 1
H H1D 0.3872 0.3630 1.0217 0.020 Uiso calc R 1
C C2B 0.30988(10) 0.51128(9) 0.97598(8) 0.0163(2) Uani d . 1
H H2B 0.3087 0.5707 0.9864 0.020 Uiso calc R 1
C C3B 0.33392(9) 0.53689(9) 0.87399(8) 0.0152(2) Uani d . 1
H H3B 0.3009 0.6059 0.8442 0.018 Uiso calc R 1
C C4B 0.44818(10) 0.52853(10) 0.84526(9) 0.0183(2) Uani d . 1
H H4C 0.4776 0.5050 0.7954 0.022 Uiso calc R 1
H H4D 0.4654 0.5930 0.8271 0.022 Uiso calc R 1
C C5B 0.20938(10) 0.47821(9) 1.02573(8) 0.0164(2) Uani d . 1
C C6B 0.24455(9) 0.39631(9) 0.92183(8) 0.0133(2) Uani d . 1
C C7B 0.30000(9) 0.46398(9) 0.85579(8) 0.0136(2) Uani d . 1
C C8B 0.54718(9) 0.28174(9) 0.89251(9) 0.0166(2) Uani d . 1
C C9B 0.56429(10) 0.29192(10) 0.80321(9) 0.0193(3) Uani d . 1
H H9B 0.5958 0.3426 0.7562 0.023 Uiso calc R 1
C C10B 0.53371(10) 0.22542(10) 0.78513(9) 0.0208(3) Uani d . 1
H H10B 0.5458 0.2315 0.7257 0.025 Uiso calc R 1
C C11B 0.48518(10) 0.14986(10) 0.85493(10) 0.0201(3) Uani d . 1
C C12B 0.46883(10) 0.14092(10) 0.94360(10) 0.0203(3) Uani d . 1
H H12B 0.4363 0.0910 0.9906 0.024 Uiso calc R 1
C C13B 0.50051(10) 0.20558(10) 0.96285(9) 0.0187(2) Uani d . 1
H H13B 0.4905 0.1980 1.0225 0.022 Uiso calc R 1
C C14B 0.44979(11) 0.07989(11) 0.83458(12) 0.0293(3) Uani d . 1
H H14D 0.4512 0.0158 0.8836 0.044 Uiso calc R 1
H H14E 0.4930 0.0714 0.7799 0.044 Uiso calc R 1
H H14F 0.3826 0.1080 0.8273 0.044 Uiso calc R 1
C C15B 0.19143(11) 0.44044(11) 1.12761(9) 0.0218(3) Uani d . 1
H H15D 0.1275 0.4206 1.1557 0.033 Uiso calc R 1
H H15E 0.1923 0.4931 1.1446 0.033 Uiso calc R 1
H H15F 0.2431 0.3838 1.1470 0.033 Uiso calc R 1
C C16B 0.12321(10) 0.56104(10) 0.99339(9) 0.0223(3) Uani d . 1
H H16D 0.0612 0.5379 1.0259 0.033 Uiso calc R 1
H H16E 0.1324 0.5783 0.9300 0.033 Uiso calc R 1
H H16F 0.1216 0.6192 1.0039 0.033 Uiso calc R 1
C C17B 0.21490(9) 0.31860(9) 0.90774(8) 0.0154(2) Uani d . 1
H H17C 0.1542 0.3003 0.9528 0.018 Uiso calc R 1
H H17D 0.2672 0.2588 0.9160 0.018 Uiso calc R 1
C C18B 0.19713(9) 0.35647(9) 0.81308(8) 0.0145(2) Uani d . 1
C C19B 0.28960(9) 0.39721(10) 0.74443(8) 0.0167(2) Uani d . 1
H H19C 0.3450 0.3409 0.7431 0.020 Uiso calc R 1
H H19D 0.2759 0.4297 0.6850 0.020 Uiso calc R 1
C C20B 0.32205(9) 0.47148(9) 0.76271(8) 0.0153(2) Uani d . 1
C C21B 0.18315(10) 0.26915(10) 0.79817(9) 0.0200(3) Uani d . 1
H H21D 0.1720 0.2925 0.7391 0.030 Uiso calc R 1
H H21E 0.1265 0.2428 0.8430 0.030 Uiso calc R 1
H H21F 0.2421 0.2173 0.8031 0.030 Uiso calc R 1
C C22B 0.10247(9) 0.43823(10) 0.80570(9) 0.0185(2) Uani d . 1
H H22D 0.0914 0.4618 0.7466 0.028 Uiso calc R 1
H H22E 0.1104 0.4931 0.8156 0.028 Uiso calc R 1
H H22F 0.0461 0.4111 0.8503 0.028 Uiso calc R 1
S S1C 0.06942(2) 0.31075(2) 0.43203(2) 0.01595(7) Uani d . 1
O O1C 0.04312(7) 0.36155(7) 0.34654(6) 0.0209(2) Uani d . 1
O O2C -0.00541(7) 0.27458(7) 0.51339(6) 0.0217(2) Uani d . 1
O O3C 0.44398(7) 0.23966(7) 0.32573(6) 0.01574(18) Uani d . 1
O O4C 0.29178(7) 0.12901(7) 0.63807(6) 0.01970(19) Uani d . 1
N N1C 0.15528(8) 0.21312(8) 0.42480(7) 0.0153(2) Uani d . 1
C C1C 0.23803(9) 0.22488(10) 0.34229(8) 0.0162(2) Uani d . 1
H H1E 0.2597 0.2878 0.3211 0.019 Uiso calc R 1
H H1F 0.2179 0.2227 0.2944 0.019 Uiso calc R 1
C C2C 0.32110(9) 0.13502(9) 0.37290(8) 0.0144(2) Uani d . 1
H H2C 0.3104 0.0764 0.3686 0.017 Uiso calc R 1
C C3C 0.30547(9) 0.11588(9) 0.47298(8) 0.0142(2) Uani d . 1
H H3C 0.3327 0.0455 0.5055 0.017 Uiso calc R 1
C C4C 0.19076(9) 0.13798(9) 0.50623(8) 0.0165(2) Uani d . 1
H H4E 0.1641 0.0774 0.5297 0.020 Uiso calc R 1
H H4F 0.1706 0.1652 0.5533 0.020 Uiso calc R 1
C C5C 0.42593(9) 0.15428(9) 0.31662(8) 0.0155(2) Uani d . 1
C C6C 0.41611(9) 0.24271(9) 0.40928(8) 0.0137(2) Uani d . 1
C C7C 0.35476(9) 0.18503(9) 0.48107(8) 0.0132(2) Uani d . 1
C C8C 0.12120(9) 0.39334(9) 0.44529(8) 0.0156(2) Uani d . 1
C C9C 0.10565(10) 0.39398(10) 0.53056(9) 0.0190(3) Uani d . 1
H H9C 0.0693 0.3500 0.5811 0.023 Uiso calc R 1
C C10C 0.14503(10) 0.46115(10) 0.53951(9) 0.0206(3) Uani d . 1
H H10C 0.1336 0.4626 0.5964 0.025 Uiso calc R 1
C C11C 0.20147(10) 0.52656(10) 0.46448(9) 0.0188(3) Uani d . 1
C C12C 0.21710(10) 0.52384(10) 0.37981(9) 0.0200(3) Uani d . 1
H H12C 0.2553 0.5663 0.3295 0.024 Uiso calc R 1
C C13C 0.17642(10) 0.45861(10) 0.36939(9) 0.0189(3) Uani d . 1
H H13C 0.1860 0.4586 0.3123 0.023 Uiso calc R 1
C C14C 0.24354(11) 0.59926(11) 0.47523(11) 0.0255(3) Uani d . 1
H H14G 0.2928 0.6262 0.4212 0.038 Uiso calc R 1
H H14H 0.2741 0.5647 0.5255 0.038 Uiso calc R 1
H H14I 0.1905 0.6530 0.4859 0.038 Uiso calc R 1
C C15C 0.43654(10) 0.18716(10) 0.21621(8) 0.0192(3) Uani d . 1
H H15G 0.5033 0.1983 0.1838 0.029 Uiso calc R 1
H H15H 0.3893 0.2483 0.1965 0.029 Uiso calc R 1
H H15I 0.4237 0.1357 0.2048 0.029 Uiso calc R 1
C C16C 0.50641(10) 0.06369(10) 0.34852(9) 0.0208(3) Uani d . 1
H H16G 0.5711 0.0781 0.3120 0.031 Uiso calc R 1
H H16H 0.4962 0.0068 0.3433 0.031 Uiso calc R 1
H H16I 0.5028 0.0489 0.4105 0.031 Uiso calc R 1
C C17C 0.45921(10) 0.31889(9) 0.41250(8) 0.0166(2) Uani d . 1
H H17E 0.4135 0.3833 0.3981 0.020 Uiso calc R 1
H H17F 0.5219 0.3265 0.3670 0.020 Uiso calc R 1
C C18C 0.47790(9) 0.28933(10) 0.50539(8) 0.0159(2) Uani d . 1
C C19C 0.38213(10) 0.26125(10) 0.57732(8) 0.0173(2) Uani d . 1
H H19E 0.3961 0.2337 0.6364 0.021 Uiso calc R 1
H H19F 0.3316 0.3221 0.5736 0.021 Uiso calc R 1
C C20C 0.33934(9) 0.18652(9) 0.57013(8) 0.0143(2) Uani d . 1
C C21C 0.50086(11) 0.37855(11) 0.51048(9) 0.0239(3) Uani d . 1
H H21G 0.5125 0.3597 0.5686 0.036 Uiso calc R 1
H H21H 0.4451 0.4339 0.5018 0.036 Uiso calc R 1
H H21I 0.5595 0.3982 0.4642 0.036 Uiso calc R 1
C C22C 0.56620(10) 0.20100(11) 0.52004(10) 0.0234(3) Uani d . 1
H H22G 0.5776 0.1828 0.5781 0.035 Uiso calc R 1
H H22H 0.6250 0.2200 0.4738 0.035 Uiso calc R 1
H H22I 0.5514 0.1447 0.5174 0.035 Uiso calc R 1

loop_
_atom_site_aniso_label
_atom_site_aniso_U_11
_atom_site_aniso_U_22
_atom_site_aniso_U_33
_atom_site_aniso_U_12
_atom_site_aniso_U_13
_atom_site_aniso_U_23
S1A 0.01382(13) 0.01656(14) 0.01820(15) -0.00132(11) -0.00606(11) -0.00806(12)
O1A 0.0239(5) 0.0223(5) 0.0238(5) 0.0022(4) -0.0147(4) -0.0102(4)
O2A 0.0147(4) 0.0244(5) 0.0255(5) -0.0060(4) -0.0017(4) -0.0116(4)
O3A 0.0179(4) 0.0197(4) 0.0136(4) -0.0086(3) -0.0012(3) -0.0069(3)
O4A 0.0192(4) 0.0243(5) 0.0141(4) -0.0104(4) -0.0021(4) -0.0034(4)
N1A 0.0151(5) 0.0153(5) 0.0128(5) -0.0018(4) -0.0043(4) -0.0046(4)
C1A 0.0155(5) 0.0159(5) 0.0142(5) -0.0023(4) -0.0040(4) -0.0046(4)
C2A 0.0148(5) 0.0144(5) 0.0142(5) -0.0038(4) -0.0037(4) -0.0059(4)
C3A 0.0138(5) 0.0129(5) 0.0142(5) -0.0041(4) -0.0038(4) -0.0038(4)
C4A 0.0149(5) 0.0175(6) 0.0135(5) -0.0043(4) -0.0036(4) -0.0025(5)
C5A 0.0161(5) 0.0163(5) 0.0146(5) -0.0047(4) -0.0035(4) -0.0066(5)
C6A 0.0151(5) 0.0138(5) 0.0131(5) -0.0041(4) -0.0038(4) -0.0038(4)
C7A 0.0145(5) 0.0140(5) 0.0134(5) -0.0047(4) -0.0038(4) -0.0036(4)
C8A 0.0159(5) 0.0143(5) 0.0158(6) -0.0016(4) -0.0049(5) -0.0064(5)
C9A 0.0177(6) 0.0183(6) 0.0149(6) -0.0037(5) -0.0035(5) -0.0065(5)
C10A 0.0194(6) 0.0217(6) 0.0162(6) -0.0032(5) -0.0061(5) -0.0085(5)
C11A 0.0164(5) 0.0161(6) 0.0228(6) -0.0009(5) -0.0082(5) -0.0084(5)
C12A 0.0203(6) 0.0156(6) 0.0191(6) -0.0045(5) -0.0035(5) -0.0038(5)
C13A 0.0212(6) 0.0161(6) 0.0155(6) -0.0023(5) -0.0038(5) -0.0061(5)
C14A 0.0241(7) 0.0205(6) 0.0322(8) -0.0054(5) -0.0114(6) -0.0105(6)
C15A 0.0218(6) 0.0234(6) 0.0156(6) -0.0070(5) -0.0031(5) -0.0084(5)
C16A 0.0173(6) 0.0183(6) 0.0236(6) -0.0019(5) -0.0026(5) -0.0093(5)
C17A 0.0166(5) 0.0200(6) 0.0155(6) -0.0096(5) -0.0026(5) -0.0044(5)
C18A 0.0176(6) 0.0185(6) 0.0152(6) -0.0083(5) -0.0041(5) -0.0052(5)
C19A 0.0189(6) 0.0214(6) 0.0141(5) -0.0089(5) -0.0047(5) -0.0043(5)
C20A 0.0153(5) 0.0143(5) 0.0146(5) -0.0043(4) -0.0042(4) -0.0031(4)
C21A 0.0251(7) 0.0198(6) 0.0249(7) -0.0053(5) -0.0068(6) -0.0092(5)
C22A 0.0237(6) 0.0266(7) 0.0189(6) -0.0137(5) -0.0050(5) -0.0057(5)
S1B 0.01645(14) 0.01895(15) 0.02195(16) -0.00511(11) -0.00590(12) -0.00887(12)
O1B 0.0247(5) 0.0235(5) 0.0275(5) -0.0022(4) -0.0141(4) -0.0110(4)
O2B 0.0188(5) 0.0263(5) 0.0306(5) -0.0095(4) -0.0023(4) -0.0114(4)
O3B 0.0200(4) 0.0178(4) 0.0106(4) -0.0076(3) -0.0006(3) -0.0056(3)
O4B 0.0231(5) 0.0246(5) 0.0133(4) -0.0128(4) 0.0007(4) -0.0031(4)
N1B 0.0179(5) 0.0164(5) 0.0174(5) -0.0054(4) -0.0049(4) -0.0061(4)
C1B 0.0187(6) 0.0178(6) 0.0160(6) -0.0042(5) -0.0051(5) -0.0066(5)
C2B 0.0209(6) 0.0140(5) 0.0165(6) -0.0039(5) -0.0051(5) -0.0072(5)
C3B 0.0179(6) 0.0128(5) 0.0153(5) -0.0051(4) -0.0044(5) -0.0039(4)
C4B 0.0191(6) 0.0180(6) 0.0184(6) -0.0085(5) -0.0054(5) -0.0031(5)
C5B 0.0199(6) 0.0158(5) 0.0142(5) -0.0032(5) -0.0031(5) -0.0072(5)
C6B 0.0129(5) 0.0150(5) 0.0120(5) -0.0030(4) -0.0031(4) -0.0046(4)
C7B 0.0143(5) 0.0144(5) 0.0130(5) -0.0046(4) -0.0027(4) -0.0049(4)
C8B 0.0154(5) 0.0165(6) 0.0196(6) -0.0032(4) -0.0047(5) -0.0077(5)
C9B 0.0186(6) 0.0197(6) 0.0184(6) -0.0050(5) -0.0029(5) -0.0065(5)
C10B 0.0218(6) 0.0229(6) 0.0215(6) -0.0008(5) -0.0088(5) -0.0114(5)
C11B 0.0155(6) 0.0172(6) 0.0315(7) 0.0013(5) -0.0099(5) -0.0123(5)
C12B 0.0179(6) 0.0161(6) 0.0261(7) -0.0041(5) -0.0033(5) -0.0081(5)
C13B 0.0199(6) 0.0179(6) 0.0177(6) -0.0032(5) -0.0033(5) -0.0075(5)
C14B 0.0260(7) 0.0253(7) 0.0487(10) 0.0002(6) -0.0200(7) -0.0197(7)
C15B 0.0270(7) 0.0238(7) 0.0144(6) -0.0035(5) -0.0034(5) -0.0091(5)
C16B 0.0211(6) 0.0215(6) 0.0196(6) 0.0013(5) -0.0034(5) -0.0082(5)
C17B 0.0168(5) 0.0153(5) 0.0149(5) -0.0072(4) -0.0037(5) -0.0036(4)
C18B 0.0148(5) 0.0170(5) 0.0136(5) -0.0049(4) -0.0028(4) -0.0067(5)
C19B 0.0167(5) 0.0221(6) 0.0135(5) -0.0055(5) -0.0014(5) -0.0091(5)
C20B 0.0134(5) 0.0168(5) 0.0142(5) -0.0037(4) -0.0020(4) -0.0049(5)
C21B 0.0208(6) 0.0225(6) 0.0221(6) -0.0083(5) -0.0038(5) -0.0111(5)
C22B 0.0155(5) 0.0219(6) 0.0195(6) -0.0020(5) -0.0046(5) -0.0097(5)
S1C 0.01428(13) 0.01932(15) 0.01696(14) -0.00348(11) -0.00379(11) -0.00892(12)
O1C 0.0216(5) 0.0231(5) 0.0218(5) 0.0004(4) -0.0114(4) -0.0104(4)
O2C 0.0168(4) 0.0272(5) 0.0227(5) -0.0079(4) 0.0010(4) -0.0127(4)
O3C 0.0195(4) 0.0173(4) 0.0121(4) -0.0082(3) -0.0012(3) -0.0057(3)
O4C 0.0236(5) 0.0216(5) 0.0130(4) -0.0115(4) -0.0015(4) -0.0029(4)
N1C 0.0144(5) 0.0179(5) 0.0139(5) -0.0031(4) -0.0028(4) -0.0066(4)
C1C 0.0168(5) 0.0184(6) 0.0134(5) -0.0032(5) -0.0033(4) -0.0063(5)
C2C 0.0160(5) 0.0141(5) 0.0149(5) -0.0043(4) -0.0036(4) -0.0063(4)
C3C 0.0163(5) 0.0133(5) 0.0128(5) -0.0053(4) -0.0029(4) -0.0035(4)
C4C 0.0167(5) 0.0171(6) 0.0149(6) -0.0071(5) -0.0034(5) -0.0031(5)
C5C 0.0169(5) 0.0154(5) 0.0155(6) -0.0043(4) -0.0024(5) -0.0074(5)
C6C 0.0147(5) 0.0153(5) 0.0119(5) -0.0043(4) -0.0041(4) -0.0042(4)
C7C 0.0139(5) 0.0136(5) 0.0131(5) -0.0045(4) -0.0031(4) -0.0048(4)
C8C 0.0157(5) 0.0162(6) 0.0163(6) -0.0018(4) -0.0044(5) -0.0076(5)
C9C 0.0206(6) 0.0223(6) 0.0147(6) -0.0069(5) -0.0016(5) -0.0074(5)
C10C 0.0241(6) 0.0250(7) 0.0164(6) -0.0048(5) -0.0069(5) -0.0095(5)
C11C 0.0185(6) 0.0170(6) 0.0237(6) -0.0004(5) -0.0093(5) -0.0088(5)
C12C 0.0200(6) 0.0160(6) 0.0211(6) -0.0045(5) -0.0022(5) -0.0056(5)
C13C 0.0242(6) 0.0180(6) 0.0143(6) -0.0045(5) -0.0038(5) -0.0061(5)
C14C 0.0247(7) 0.0224(7) 0.0347(8) -0.0055(5) -0.0108(6) -0.0118(6)
C15C 0.0224(6) 0.0226(6) 0.0138(6) -0.0064(5) -0.0019(5) -0.0081(5)
C16C 0.0176(6) 0.0214(6) 0.0206(6) -0.0008(5) -0.0032(5) -0.0083(5)
C17C 0.0200(6) 0.0167(6) 0.0141(5) -0.0089(5) -0.0039(5) -0.0030(5)
C18C 0.0175(5) 0.0190(6) 0.0137(5) -0.0087(5) -0.0036(5) -0.0048(5)
C19C 0.0192(6) 0.0210(6) 0.0146(6) -0.0086(5) -0.0015(5) -0.0078(5)
C20C 0.0134(5) 0.0151(5) 0.0139(5) -0.0041(4) -0.0023(4) -0.0047(4)
C21C 0.0305(7) 0.0292(7) 0.0180(6) -0.0184(6) -0.0036(5) -0.0072(6)
C22C 0.0188(6) 0.0283(7) 0.0215(6) -0.0066(5) -0.0065(5) -0.0051(6)

loop_
_atom_type_symbol
_atom_type_description
_atom_type_scat_dispersion_real
_atom_type_scat_dispersion_imag
_atom_type_scat_source
C C 0.0033 0.0016 'International Tables Vol C Tables 4.2.6.8 and 6.1.1.4'
H H 0.0000 0.0000 'International Tables Vol C Tables 4.2.6.8 and 6.1.1.4'
N N 0.0061 0.0033 'International Tables Vol C Tables 4.2.6.8 and 6.1.1.4'
O O 0.0106 0.0060 'International Tables Vol C Tables 4.2.6.8 and 6.1.1.4'
S S 0.1246 0.1234 'International Tables Vol C Tables 4.2.6.8 and 6.1.1.4'

loop_
_geom_angle_atom_site_label_1
_geom_angle_atom_site_label_2
_geom_angle_atom_site_label_3
_geom_angle
O1A S1A O2A 120.18(6)
O1A S1A N1A 106.92(6)
O2A S1A N1A 105.63(6)
O1A S1A C8A 107.95(6)
O2A S1A C8A 107.94(6)
N1A S1A C8A 107.64(6)
C6A O3A C5A 117.82(9)
C1A N1A C4A 110.35(9)
C1A N1A S1A 120.18(8)
C4A N1A S1A 117.47(8)
N1A C1A C2A 101.06(9)
N1A C1A H1A 111.6
C2A C1A H1A 111.6
N1A C1A H1B 111.6
C2A C1A H1B 111.6
H1A C1A H1B 109.4
C1A C2A C5A 114.93(10)
C1A C2A C3A 103.59(10)
C5A C2A C3A 113.38(10)
C1A C2A H2A 108.2
C5A C2A H2A 108.2
C3A C2A H2A 108.2
C7A C3A C2A 110.51(10)
C7A C3A C4A 112.84(10)
C2A C3A C4A 104.08(9)
C7A C3A H3A 109.8
C2A C3A H3A 109.8
C4A C3A H3A 109.8
N1A C4A C3A 104.35(9)
N1A C4A H4A 110.9
C3A C4A H4A 110.9
N1A C4A H4B 110.9
C3A C4A H4B 110.9
H4A C4A H4B 108.9
O3A C5A C15A 103.84(9)
O3A C5A C16A 107.99(10)
C15A C5A C16A 111.47(11)
O3A C5A C2A 109.93(10)
C15A C5A C2A 112.56(10)
C16A C5A C2A 110.73(10)
O3A C6A C7A 124.19(11)
O3A C6A C17A 111.25(10)
C7A C6A C17A 124.56(11)
C6A C7A C20A 118.57(11)
C6A C7A C3A 122.42(11)
C20A C7A C3A 118.98(10)
C9A C8A C13A 120.71(12)
C9A C8A S1A 119.88(10)
C13A C8A S1A 119.40(10)
C8A C9A C10A 119.26(12)
C8A C9A H9A 120.4
C10A C9A H9A 120.4
C9A C10A C11A 120.96(12)
C9A C10A H10A 119.5
C11A C10A H10A 119.5
C12A C11A C10A 118.61(12)
C12A C11A C14A 121.03(12)
C10A C11A C14A 120.36(12)
C11A C12A C13A 121.44(12)
C11A C12A H12A 119.3
C13A C12A H12A 119.3
C12A C13A C8A 119.00(12)
C12A C13A H13A 120.5
C8A C13A H13A 120.5
C11A C14A H14A 109.5
C11A C14A H14B 109.5
H14A C14A H14B 109.5
C11A C14A H14C 109.5
H14A C14A H14C 109.5
H14B C14A H14C 109.5
C5A C15A H15A 109.5
C5A C15A H15B 109.5
H15A C15A H15B 109.5
C5A C15A H15C 109.5
H15A C15A H15C 109.5
H15B C15A H15C 109.5
C5A C16A H16A 109.5
C5A C16A H16B 109.5
H16A C16A H16B 109.5
C5A C16A H16C 109.5
H16A C16A H16C 109.5
H16B C16A H16C 109.5
C6A C17A C18A 113.35(10)
C6A C17A H17A 108.9
C18A C17A H17A 108.9
C6A C17A H17B 108.9
C18A C17A H17B 108.9
H17A C17A H17B 107.7
C22A C18A C19A 109.92(10)
C22A C18A C17A 109.41(10)
C19A C18A C17A 107.65(10)
C22A C18A C21A 109.09(11)
C19A C18A C21A 110.41(11)
C17A C18A C21A 110.33(10)
C20A C19A C18A 114.55(10)
C20A C19A H19A 108.6
C18A C19A H19A 108.6
C20A C19A H19B 108.6
C18A C19A H19B 108.6
H19A C19A H19B 107.6
O4A C20A C7A 121.31(11)
O4A C20A C19A 120.05(11)
C7A C20A C19A 118.58(10)
C18A C21A H21A 109.5
C18A C21A H21B 109.5
H21A C21A H21B 109.5
C18A C21A H21C 109.5
H21A C21A H21C 109.5
H21B C21A H21C 109.5
C18A C22A H22A 109.5
C18A C22A H22B 109.5
H22A C22A H22B 109.5
C18A C22A H22C 109.5
H22A C22A H22C 109.5
H22B C22A H22C 109.5
O2B S1B O1B 120.15(6)
O2B S1B N1B 106.45(6)
O1B S1B N1B 106.65(6)
O2B S1B C8B 108.33(6)
O1B S1B C8B 107.35(6)
N1B S1B C8B 107.29(6)
C6B O3B C5B 116.93(9)
C1B N1B C4B 111.34(10)
C1B N1B S1B 118.83(8)
C4B N1B S1B 119.41(9)
N1B C1B C2B 103.30(10)
N1B C1B H1C 111.1
C2B C1B H1C 111.1
N1B C1B H1D 111.1
C2B C1B H1D 111.1
H1C C1B H1D 109.1
C5B C2B C3B 112.70(10)
C5B C2B C1B 112.84(10)
C3B C2B C1B 104.55(10)
C5B C2B H2B 108.9
C3B C2B H2B 108.9
C1B C2B H2B 108.9
C7B C3B C2B 110.04(10)
C7B C3B C4B 113.36(11)
C2B C3B C4B 102.89(10)
C7B C3B H3B 110.1
C2B C3B H3B 110.1
C4B C3B H3B 110.1
N1B C4B C3B 104.67(10)
N1B C4B H4C 110.8
C3B C4B H4C 110.8
N1B C4B H4D 110.8
C3B C4B H4D 110.8
H4C C4B H4D 108.9
O3B C5B C15B 104.31(10)
O3B C5B C16B 107.68(10)
C15B C5B C16B 111.02(11)
O3B C5B C2B 109.24(10)
C15B C5B C2B 112.69(11)
C16B C5B C2B 111.52(10)
O3B C6B C7B 123.96(11)
O3B C6B C17B 111.91(10)
C7B C6B C17B 124.13(11)
C6B C7B C20B 118.76(11)
C6B C7B C3B 122.51(11)
C20B C7B C3B 118.60(10)
C13B C8B C9B 120.30(12)
C13B C8B S1B 119.57(10)
C9B C8B S1B 120.11(10)
C10B C9B C8B 119.34(12)
C10B C9B H9B 120.3
C8B C9B H9B 120.3
C9B C10B C11B 120.95(13)
C9B C10B H10B 119.5
C11B C10B H10B 119.5
C12B C11B C10B 118.83(12)
C12B C11B C14B 120.55(13)
C10B C11B C14B 120.61(13)
C13B C12B C11B 120.90(12)
C13B C12B H12B 119.6
C11B C12B H12B 119.6
C12B C13B C8B 119.66(13)
C12B C13B H13B 120.2
C8B C13B H13B 120.2
C11B C14B H14D 109.5
C11B C14B H14E 109.5
H14D C14B H14E 109.5
C11B C14B H14F 109.5
H14D C14B H14F 109.5
H14E C14B H14F 109.5
C5B C15B H15D 109.5
C5B C15B H15E 109.5
H15D C15B H15E 109.5
C5B C15B H15F 109.5
H15D C15B H15F 109.5
H15E C15B H15F 109.5
C5B C16B H16D 109.5
C5B C16B H16E 109.5
H16D C16B H16E 109.5
C5B C16B H16F 109.5
H16D C16B H16F 109.5
H16E C16B H16F 109.5
C6B C17B C18B 112.09(10)
C6B C17B H17C 109.2
C18B C17B H17C 109.2
C6B C17B H17D 109.2
C18B C17B H17D 109.2
H17C C17B H17D 107.9
C21B C18B C22B 108.94(10)
C21B C18B C19B 110.35(10)
C22B C18B C19B 111.29(10)
C21B C18B C17B 109.25(10)
C22B C18B C17B 109.54(10)
C19B C18B C17B 107.44(10)
C20B C19B C18B 115.13(10)
C20B C19B H19C 108.5
C18B C19B H19C 108.5
C20B C19B H19D 108.5
C18B C19B H19D 108.5
H19C C19B H19D 107.5
O4B C20B C7B 121.17(12)
O4B C20B C19B 120.14(11)
C7B C20B C19B 118.69(10)
C18B C21B H21D 109.5
C18B C21B H21E 109.5
H21D C21B H21E 109.5
C18B C21B H21F 109.5
H21D C21B H21F 109.5
H21E C21B H21F 109.5
C18B C22B H22D 109.5
C18B C22B H22E 109.5
H22D C22B H22E 109.5
C18B C22B H22F 109.5
H22D C22B H22F 109.5
H22E C22B H22F 109.5
O2C S1C O1C 120.06(6)
O2C S1C N1C 106.19(6)
O1C S1C N1C 106.49(6)
O2C S1C C8C 107.60(6)
O1C S1C C8C 107.15(6)
N1C S1C C8C 109.01(6)
C6C O3C C5C 117.58(9)
C1C N1C C4C 111.13(10)
C1C N1C S1C 118.85(8)
C4C N1C S1C 119.80(8)
N1C C1C C2C 103.70(10)
N1C C1C H1E 111.0
C2C C1C H1E 111.0
N1C C1C H1F 111.0
C2C C1C H1F 111.0
H1E C1C H1F 109.0
C5C C2C C1C 112.87(10)
C5C C2C C3C 112.68(10)
C1C C2C C3C 104.27(10)
C5C C2C H2C 109.0
C1C C2C H2C 109.0
C3C C2C H2C 109.0
C7C C3C C4C 112.76(10)
C7C C3C C2C 110.05(10)
C4C C3C C2C 102.80(10)
C7C C3C H3C 110.3
C4C C3C H3C 110.3
C2C C3C H3C 110.3
N1C C4C C3C 104.62(9)
N1C C4C H4E 110.8
C3C C4C H4E 110.8
N1C C4C H4F 110.8
C3C C4C H4F 110.8
H4E C4C H4F 108.9
O3C C5C C15C 104.35(10)
O3C C5C C16C 107.86(10)
C15C C5C C16C 111.01(11)
O3C C5C C2C 109.23(10)
C15C C5C C2C 112.52(10)
C16C C5C C2C 111.51(10)
O3C C6C C7C 123.96(11)
O3C C6C C17C 111.81(10)
C7C C6C C17C 124.22(11)
C6C C7C C20C 118.82(11)
C6C C7C C3C 122.50(11)
C20C C7C C3C 118.63(10)
C9C C8C C13C 120.54(12)
C9C C8C S1C 120.07(10)
C13C C8C S1C 119.39(10)
C8C C9C C10C 119.30(12)
C8C C9C H9C 120.3
C10C C9C H9C 120.3
C9C C10C C11C 121.13(12)
C9C C10C H10C 119.4
C11C C10C H10C 119.4
C12C C11C C10C 118.60(12)
C12C C11C C14C 120.87(12)
C10C C11C C14C 120.52(13)
C13C C12C C11C 121.00(12)
C13C C12C H12C 119.5
C11C C12C H12C 119.5
C12C C13C C8C 119.40(12)
C12C C13C H13C 120.3
C8C C13C H13C 120.3
C11C C14C H14G 109.5
C11C C14C H14H 109.5
H14G C14C H14H 109.5
C11C C14C H14I 109.5
H14G C14C H14I 109.5
H14H C14C H14I 109.5
C5C C15C H15G 109.5
C5C C15C H15H 109.5
H15G C15C H15H 109.5
C5C C15C H15I 109.5
H15G C15C H15I 109.5
H15H C15C H15I 109.5
C5C C16C H16G 109.5
C5C C16C H16H 109.5
H16G C16C H16H 109.5
C5C C16C H16I 109.5
H16G C16C H16I 109.5
H16H C16C H16I 109.5
C6C C17C C18C 112.49(10)
C6C C17C H17E 109.1
C18C C17C H17E 109.1
C6C C17C H17F 109.1
C18C C17C H17F 109.1
H17E C17C H17F 107.8
C22C C18C C21C 109.50(11)
C22C C18C C19C 110.95(10)
C21C C18C C19C 108.92(11)
C22C C18C C17C 109.72(11)
C21C C18C C17C 109.80(10)
C19C C18C C17C 107.92(10)
C20C C19C C18C 115.16(10)
C20C C19C H19E 108.5
C18C C19C H19E 108.5
C20C C19C H19F 108.5
C18C C19C H19F 108.5
H19E C19C H19F 107.5
O4C C20C C7C 120.99(11)
O4C C20C C19C 120.38(11)
C7C C20C C19C 118.63(10)
C18C C21C H21G 109.5
C18C C21C H21H 109.5
H21G C21C H21H 109.5
C18C C21C H21I 109.5
H21G C21C H21I 109.5
H21H C21C H21I 109.5
C18C C22C H22G 109.5
C18C C22C H22H 109.5
H22G C22C H22H 109.5
C18C C22C H22I 109.5
H22G C22C H22I 109.5
H22H C22C H22I 109.5

loop_
_geom_bond_atom_site_label_1
_geom_bond_atom_site_label_2
_geom_bond_distance
S1A O1A 1.4356(10)
S1A O2A 1.4358(10)
S1A N1A 1.6245(11)
S1A C8A 1.7617(13)
O3A C6A 1.3468(14)
O3A C5A 1.4696(15)
O4A C20A 1.2305(14)
N1A C1A 1.4718(15)
N1A C4A 1.4883(15)
C1A C2A 1.5267(17)
C1A H1A 0.97
C1A H1B 0.97
C2A C5A 1.5284(17)
C2A C3A 1.5416(17)
C2A H2A 0.98
C3A C7A 1.5115(17)
C3A C4A 1.5479(17)
C3A H3A 0.98
C4A H4A 0.97
C4A H4B 0.97
C5A C15A 1.5195(17)
C5A C16A 1.5210(18)
C6A C7A 1.3571(16)
C6A C17A 1.4960(17)
C7A C20A 1.4611(17)
C8A C9A 1.3907(18)
C8A C13A 1.3953(17)
C9A C10A 1.3920(18)
C9A H9A 0.93
C10A C11A 1.3977(18)
C10A H10A 0.93
C11A C12A 1.3895(19)
C11A C14A 1.5078(18)
C12A C13A 1.3896(19)
C12A H12A 0.93
C13A H13A 0.93
C14A H14A 0.96
C14A H14B 0.96
C14A H14C 0.96
C15A H15A 0.96
C15A H15B 0.96
C15A H15C 0.96
C16A H16A 0.96
C16A H16B 0.96
C16A H16C 0.96
C17A C18A 1.5303(18)
C17A H17A 0.97
C17A H17B 0.97
C18A C22A 1.5288(18)
C18A C19A 1.5299(17)
C18A C21A 1.5339(18)
C19A C20A 1.5108(17)
C19A H19A 0.97
C19A H19B 0.97
C21A H21A 0.96
C21A H21B 0.96
C21A H21C 0.96
C22A H22A 0.96
C22A H22B 0.96
C22A H22C 0.96
S1B O2B 1.4337(10)
S1B O1B 1.4395(10)
S1B N1B 1.6212(11)
S1B C8B 1.7592(13)
O3B C6B 1.3500(14)
O3B C5B 1.4701(15)
O4B C20B 1.2271(15)
N1B C1B 1.4803(16)
N1B C4B 1.4846(16)
C1B C2B 1.5331(17)
C1B H1C 0.97
C1B H1D 0.97
C2B C5B 1.5252(18)
C2B C3B 1.5329(17)
C2B H2B 0.98
C3B C7B 1.5128(17)
C3B C4B 1.5376(18)
C3B H3B 0.98
C4B H4C 0.97
C4B H4D 0.97
C5B C15B 1.5175(17)
C5B C16B 1.5208(18)
C6B C7B 1.3559(16)
C6B C17B 1.4996(17)
C7B C20B 1.4588(17)
C8B C13B 1.3909(18)
C8B C9B 1.3938(18)
C9B C10B 1.3926(19)
C9B H9B 0.93
C10B C11B 1.3950(19)
C10B H10B 0.93
C11B C12B 1.391(2)
C11B C14B 1.5094(19)
C12B C13B 1.3903(19)
C12B H12B 0.93
C13B H13B 0.93
C14B H14D 0.96
C14B H14E 0.96
C14B H14F 0.96
C15B H15D 0.96
C15B H15E 0.96
C15B H15F 0.96
C16B H16D 0.96
C16B H16E 0.96
C16B H16F 0.96
C17B C18B 1.5371(17)
C17B H17C 0.97
C17B H17D 0.97
C18B C21B 1.5277(18)
C18B C22B 1.5289(17)
C18B C19B 1.5324(17)
C19B C20B 1.5194(18)
C19B H19C 0.97
C19B H19D 0.97
C21B H21D 0.96
C21B H21E 0.96
C21B H21F 0.96
C22B H22D 0.96
C22B H22E 0.96
C22B H22F 0.96
S1C O2C 1.4358(10)
S1C O1C 1.4360(10)
S1C N1C 1.6219(11)
S1C C8C 1.7652(13)
O3C C6C 1.3511(14)
O3C C5C 1.4712(15)
O4C C20C 1.2290(14)
N1C C1C 1.4798(16)
N1C C4C 1.4871(16)
C1C C2C 1.5311(17)
C1C H1E 0.97
C1C H1F 0.97
C2C C5C 1.5302(17)
C2C C3C 1.5382(17)
C2C H2C 0.98
C3C C7C 1.5098(17)
C3C C4C 1.5377(17)
C3C H3C 0.98
C4C H4E 0.97
C4C H4F 0.97
C5C C15C 1.5169(17)
C5C C16C 1.5185(18)
C6C C7C 1.3583(16)
C6C C17C 1.4981(17)
C7C C20C 1.4587(17)
C8C C9C 1.3894(18)
C8C C13C 1.3946(17)
C9C C10C 1.3906(19)
C9C H9C 0.93
C10C C11C 1.3982(19)
C10C H10C 0.93
C11C C12C 1.3923(19)
C11C C14C 1.5102(19)
C12C C13C 1.3916(19)
C12C H12C 0.93
C13C H13C 0.93
C14C H14G 0.96
C14C H14H 0.96
C14C H14I 0.96
C15C H15G 0.96
C15C H15H 0.96
C15C H15I 0.96
C16C H16G 0.96
C16C H16H 0.96
C16C H16I 0.96
C17C C18C 1.5365(17)
C17C H17E 0.97
C17C H17F 0.97
C18C C22C 1.5267(19)
C18C C21C 1.5271(18)
C18C C19C 1.5320(17)
C19C C20C 1.5110(17)
C19C H19E 0.97
C19C H19F 0.97
C21C H21G 0.96
C21C H21H 0.96
C21C H21I 0.96
C22C H22G 0.96
C22C H22H 0.96
C22C H22I 0.96

loop_
_geom_hbond_atom_site_label_D
_geom_hbond_atom_site_label_H
_geom_hbond_atom_site_label_A
_geom_hbond_site_symmetry_A
_geom_hbond_distance_DH
_geom_hbond_distance_HA
_geom_hbond_distance_DA
_geom_hbond_angle_DHA
_geom_hbond_publ_flag
C2A H2A O1C . 0.98 2.51 3.4447(18) 160 y
C2B H2B O1B 2_667 0.98 2.52 3.4167(18) 151 y
C2C H2C O1A . 0.98 2.51 3.4739(18) 167 y
C4A H4A O4A . 0.97 2.48 2.9605(17) 111 y
C4B H4C O4B . 0.97 2.48 3.0370(18) 116 y
C4C H4F O4C . 0.97 2.43 3.0069(17) 118 y
C12A H12A O2C 2_556 0.93 2.51 3.2130(16) 133 y
C12B H12B O2A 1_556 0.93 2.59 3.3762(18) 143 y
C14C H14I O2C 2_566 0.96 2.56 3.362(2) 142 y
C17A H17B O4C 2_556 0.97 2.51 3.3480(18) 145 y
C17B H17C O4A 1_556 0.97 2.38 3.2776(17) 154 y
C21C H21I O4B 2_666 0.96 2.47 3.3058(17) 146 y
C22A H22B O4C 2_556 0.96 2.55 3.4023(16) 147 y

loop_
_geom_torsion_atom_site_label_1
_geom_torsion_atom_site_label_2
_geom_torsion_atom_site_label_3
_geom_torsion_atom_site_label_4
_geom_torsion
O1A S1A N1A C1A -45.96(11)
O2A S1A N1A C1A -175.06(9)
C8A S1A N1A C1A 69.81(10)
O1A S1A N1A C4A 174.96(9)
O2A S1A N1A C4A 45.86(10)
C8A S1A N1A C4A -69.27(10)
C4A N1A C1A C2A -34.00(12)
S1A N1A C1A C2A -175.70(8)
N1A C1A C2A C5A 164.73(10)
N1A C1A C2A C3A 40.49(11)
C1A C2A C3A C7A 88.38(11)
C5A C2A C3A C7A -36.86(14)
C1A C2A C3A C4A -33.03(12)
C5A C2A C3A C4A -158.27(10)
C1A N1A C4A C3A 13.58(13)
S1A N1A C4A C3A 156.44(8)
C7A C3A C4A N1A -107.31(11)
C2A C3A C4A N1A 12.53(12)
C6A O3A C5A C15A -164.07(10)
C6A O3A C5A C16A 77.48(13)
C6A O3A C5A C2A -43.43(14)
C1A C2A C5A O3A -65.07(13)
C3A C2A C5A O3A 53.83(13)
C1A C2A C5A C15A 50.16(14)
C3A C2A C5A C15A 169.05(10)
C1A C2A C5A C16A 175.69(11)
C3A C2A C5A C16A -65.41(13)
C5A O3A C6A C7A 16.51(17)
C5A O3A C6A C17A -163.36(10)
O3A C6A C7A C20A -176.47(11)
C17A C6A C7A C20A 3.39(19)
O3A C6A C7A C3A 1.69(19)
C17A C6A C7A C3A -178.45(11)
C2A C3A C7A C6A 9.35(16)
C4A C3A C7A C6A 125.42(12)
C2A C3A C7A C20A -172.49(10)
C4A C3A C7A C20A -56.42(14)
O1A S1A C8A C9A -144.95(10)
O2A S1A C8A C9A -13.62(12)
N1A S1A C8A C9A 99.96(11)
O1A S1A C8A C13A 35.54(12)
O2A S1A C8A C13A 166.87(10)
N1A S1A C8A C13A -79.54(11)
C13A C8A C9A C10A -0.31(19)
S1A C8A C9A C10A -179.81(9)
C8A C9A C10A C11A 1.44(19)
C9A C10A C11A C12A -1.30(19)
C9A C10A C11A C14A 178.36(12)
C10A C11A C12A C13A 0.03(19)
C14A C11A C12A C13A -179.63(12)
C11A C12A C13A C8A 1.07(19)
C9A C8A C13A C12A -0.92(19)
S1A C8A C13A C12A 178.58(10)
O3A C6A C17A C18A -157.46(10)
C7A C6A C17A C18A 22.67(18)
C6A C17A C18A C22A -167.78(11)
C6A C17A C18A C19A -48.36(14)
C6A C17A C18A C21A 72.19(13)
C22A C18A C19A C20A 171.53(11)
C17A C18A C19A C20A 52.44(14)
C21A C18A C19A C20A -68.06(14)
C6A C7A C20A O4A 177.36(12)
C3A C7A C20A O4A -0.87(18)
C6A C7A C20A C19A 0.04(17)
C3A C7A C20A C19A -178.19(11)
C18A C19A C20A O4A 153.01(12)
C18A C19A C20A C7A -29.63(16)
O2B S1B N1B C1B -173.78(9)
O1B S1B N1B C1B -44.36(11)
C8B S1B N1B C1B 70.41(10)
O2B S1B N1B C4B 44.31(11)
O1B S1B N1B C4B 173.73(9)
C8B S1B N1B C4B -71.49(10)
C4B N1B C1B C2B -13.96(13)
S1B N1B C1B C2B -158.72(9)
N1B C1B C2B C5B 154.09(10)
N1B C1B C2B C3B 31.27(12)
C5B C2B C3B C7B -38.52(14)
C1B C2B C3B C7B 84.39(12)
C5B C2B C3B C4B -159.61(10)
C1B C2B C3B C4B -36.70(12)
C1B N1B C4B C3B -8.77(14)
S1B N1B C4B C3B 135.76(9)
C7B C3B C4B N1B -91.02(12)
C2B C3B C4B N1B 27.78(12)
C6B O3B C5B C15B -166.34(10)
C6B O3B C5B C16B 75.64(13)
C6B O3B C5B C2B -45.63(13)
C3B C2B C5B O3B 57.36(13)
C1B C2B C5B O3B -60.78(13)
C3B C2B C5B C15B 172.81(10)
C1B C2B C5B C15B 54.66(14)
C3B C2B C5B C16B -61.54(14)
C1B C2B C5B C16B -179.68(11)
C5B O3B C6B C7B 15.91(17)
C5B O3B C6B C17B -164.00(10)
O3B C6B C7B C20B -171.63(11)
C17B C6B C7B C20B 8.27(18)
O3B C6B C7B C3B 4.08(19)
C17B C6B C7B C3B -176.02(11)
C2B C3B C7B C6B 8.24(16)
C4B C3B C7B C6B 122.83(13)
C2B C3B C7B C20B -176.04(10)
C4B C3B C7B C20B -61.45(14)
O2B S1B C8B C13B 161.51(10)
O1B S1B C8B C13B 30.38(12)
N1B S1B C8B C13B -83.93(11)
O2B S1B C8B C9B -20.19(12)
O1B S1B C8B C9B -151.33(11)
N1B S1B C8B C9B 94.36(11)
C13B C8B C9B C10B 0.33(19)
S1B C8B C9B C10B -177.95(10)
C8B C9B C10B C11B 0.9(2)
C9B C10B C11B C12B -0.87(19)
C9B C10B C11B C14B 178.33(12)
C10B C11B C12B C13B -0.30(19)
C14B C11B C12B C13B -179.50(12)
C11B C12B C13B C8B 1.5(2)
C9B C8B C13B C12B -1.48(19)
S1B C8B C13B C12B 176.82(10)
O3B C6B C17B C18B 146.48(10)
C7B C6B C17B C18B -33.42(16)
C6B C17B C18B C21B 171.38(10)
C6B C17B C18B C22B -69.36(13)
C6B C17B C18B C19B 51.67(13)
C21B C18B C19B C20B -169.58(11)
C22B C18B C19B C20B 69.35(14)
C17B C18B C19B C20B -50.57(14)
C6B C7B C20B O4B 174.67(12)
C3B C7B C20B O4B -1.21(18)
C6B C7B C20B C19B -5.13(17)
C3B C7B C20B C19B 178.99(11)
C18B C19B C20B O4B -151.47(12)
C18B C19B C20B C7B 28.34(16)
O2C S1C N1C C1C 173.66(9)
O1C S1C N1C C1C 44.61(11)
C8C S1C N1C C1C -70.68(10)
O2C S1C N1C C4C -44.19(10)
O1C S1C N1C C4C -173.23(9)
C8C S1C N1C C4C 71.48(10)
C4C N1C C1C C2C 13.39(13)
S1C N1C C1C C2C 158.58(8)
N1C C1C C2C C5C -153.75(10)
N1C C1C C2C C3C -31.13(12)
C5C C2C C3C C7C 39.41(13)
C1C C2C C3C C7C -83.33(11)
C5C C2C C3C C4C 159.76(10)
C1C C2C C3C C4C 37.02(12)
C1C N1C C4C C3C 9.68(13)
S1C N1C C4C C3C -135.15(9)
C7C C3C C4C N1C 89.95(12)
C2C C3C C4C N1C -28.52(12)
C6C O3C C5C C15C 164.37(10)
C6C O3C C5C C16C -77.51(13)
C6C O3C C5C C2C 43.85(13)
C1C C2C C5C O3C 61.06(13)
C3C C2C C5C O3C -56.72(13)
C1C C2C C5C C15C -54.34(14)
C3C C2C C5C C15C -172.12(10)
C1C C2C C5C C16C -179.82(11)
C3C C2C C5C C16C 62.40(14)
C5C O3C C6C C7C -14.29(17)
C5C O3C C6C C17C 166.96(10)
O3C C6C C7C C20C 172.98(11)
C17C C6C C7C C20C -8.43(18)
O3C C6C C7C C3C -4.26(19)
C17C C6C C7C C3C 174.34(11)
C4C C3C C7C C6C -123.50(13)
C2C C3C C7C C6C -9.36(16)
C4C C3C C7C C20C 59.26(14)
C2C C3C C7C C20C 173.40(10)
O2C S1C C8C C9C 15.46(12)
O1C S1C C8C C9C 145.84(11)
N1C S1C C8C C9C -99.30(11)
O2C S1C C8C C13C -163.64(10)
O1C S1C C8C C13C -33.26(12)
N1C S1C C8C C13C 81.61(11)
C13C C8C C9C C10C 0.6(2)
S1C C8C C9C C10C -178.52(10)
C8C C9C C10C C11C -1.2(2)
C9C C10C C11C C12C 0.5(2)
C9C C10C C11C C14C 179.85(12)
C10C C11C C12C C13C 0.9(2)
C14C C11C C12C C13C -178.45(12)
C11C C12C C13C C8C -1.6(2)
C9C C8C C13C C12C 0.80(19)
S1C C8C C13C C12C 179.89(10)
O3C C6C C17C C18C -149.76(10)
C7C C6C C17C C18C 31.49(17)
C6C C17C C18C C22C 71.25(13)
C6C C17C C18C C21C -168.35(11)
C6C C17C C18C C19C -49.75(14)
C22C C18C C19C C20C -69.78(14)
C21C C18C C19C C20C 169.61(11)
C17C C18C C19C C20C 50.45(14)
C6C C7C C20C O4C -173.46(12)
C3C C7C C20C O4C 3.88(18)
C6C C7C C20C C19C 7.21(17)
C3C C7C C20C C19C -175.45(10)
C18C C19C C20C O4C 150.50(12)
C18C C19C C20C C7C -30.17(16)
